data_4318449
loop_
_publ_author_name
'Stefan Nogai'
'Hubert Schmidbaur'

_publ_contact_author
;
    Prof. Dr. H. Schmidbaur
    Anorganisch-chemisches Institut
    der Technischen Universit\"at M\"unchen
    Lichtenbergstra\"se 4
    D-85747 Garching
    Germany
;
_publ_contact_author_email H.Schmidbaur@lrz.tu-muenchen.de
_publ_contact_author_fax '++49 89 2891-3125'
_publ_contact_author_phone '++49 89 2891-3130'
_publ_section_title
;
 Dichlorogallane (HGaCl2)2: Its Molecular Structure and Synthetic
 Potential
;
_journal_name_full 'Inorganic Chemistry'
_journal_page_first 4770
_journal_page_last 4774
_journal_paper_doi 10.1021/ic0203015
_journal_volume 41
_journal_year 2002
_chemical_formula_sum 'Cl4 Ga2 H2'
_chemical_formula_weight 283.26
_chemical_name_systematic
;
  ?
;
_space_group_IT_number 15
_symmetry_cell_setting monoclinic
_symmetry_space_group_name_Hall '-C 2yc'
_symmetry_space_group_name_H-M 'C 1 2/c 1'
_atom_sites_solution_hydrogens difmap
_atom_sites_solution_primary direct
_atom_sites_solution_secondary difmap
_audit_creation_method SHELXL-97
_cell_angle_alpha 90.00
_cell_angle_beta 93.5180(19)
_cell_angle_gamma 90.00
_cell_formula_units_Z 4
_cell_length_a 6.2022(2)
_cell_length_b 11.9315(4)
_cell_length_c 9.8978(3)
_cell_measurement_reflns_used 15708
_cell_measurement_temperature 143(2)
_cell_volume 731.07(4)
_computing_cell_refinement DENZO
_computing_data_collection XPRESS
_computing_data_reduction SCALEPACK
_computing_molecular_graphics SHELXTL-PLUS
_computing_publication_material 'SHELXL-97 (Sheldrick, 1997)'
_computing_structure_refinement 'SHELXL-97 (Sheldrick, 1997)'
_computing_structure_solution 'SHELXS-97 (Sheldrick, 1990)'
_diffrn_ambient_temperature 143(2)
_diffrn_measured_fraction_theta_full 0.985
_diffrn_measured_fraction_theta_max 0.985
_diffrn_measurement_device_type 'NONIUS DIP 2020'
_diffrn_measurement_method phi-rotation
_diffrn_radiation_monochromator graphite
_diffrn_radiation_source 'fine-focus sealed tube'
_diffrn_radiation_type MoK\a
_diffrn_radiation_wavelength 0.71073
_diffrn_reflns_av_R_equivalents 0.058
_diffrn_reflns_av_sigmaI/netI 0.0373
_diffrn_reflns_limit_h_max 9
_diffrn_reflns_limit_h_min -9
_diffrn_reflns_limit_k_max 17
_diffrn_reflns_limit_k_min -17
_diffrn_reflns_limit_l_max 14
_diffrn_reflns_limit_l_min -14
_diffrn_reflns_number 15708
_diffrn_reflns_theta_full 31.93
_diffrn_reflns_theta_max 31.93
_diffrn_reflns_theta_min 3.41
_exptl_absorpt_coefficient_mu 8.707
_exptl_absorpt_correction_T_max 0.794
_exptl_absorpt_correction_T_min 0.401
_exptl_absorpt_correction_type delabs
_exptl_crystal_colour colourless
_exptl_crystal_density_diffrn 2.574
_exptl_crystal_density_method 'not measured'
_exptl_crystal_description block
_exptl_crystal_F_000 528
_exptl_crystal_size_max 0.15
_exptl_crystal_size_mid 0.08
_exptl_crystal_size_min 0.08
_refine_diff_density_max 0.539
_refine_diff_density_min -0.458
_refine_diff_density_rms 0.085
_refine_ls_extinction_method none
_refine_ls_goodness_of_fit_ref 1.138
_refine_ls_hydrogen_treatment isotropic
_refine_ls_matrix_type full
_refine_ls_number_parameters 32
_refine_ls_number_reflns 1241
_refine_ls_number_restraints 0
_refine_ls_restrained_S_all 1.138
_refine_ls_R_factor_all 0.0275
_refine_ls_R_factor_gt 0.0250
_refine_ls_shift/su_max 0.000
_refine_ls_shift/su_mean 0.000
_refine_ls_structure_factor_coef Fsqd
_refine_ls_weighting_details 'calc w=1/[\s^2^(Fo^2^)+(0.0000P)^2^+0.2656P] where P=(Fo^2^+2Fc^2^)/3'
_refine_ls_weighting_scheme calc
_refine_ls_wR_factor_gt 0.0580
_refine_ls_wR_factor_ref 0.0594
_reflns_number_gt 1161
_reflns_number_total 1241
_reflns_threshold_expression >2sigma(I)
_cod_data_source_file ic0203015_1.cif
_cod_data_source_block nog14
_cod_original_formula_sum 'H2 Cl4 Ga2'
_cod_database_code 4318449

loop_
_symmetry_equiv_pos_as_xyz
'x, y, z'
'-x, y, -z+1/2'
'x+1/2, y+1/2, z'
'-x+1/2, y+1/2, -z+1/2'
'-x, -y, -z'
'x, -y, z-1/2'
'-x+1/2, -y+1/2, -z'
'x+1/2, -y+1/2, z-1/2'

loop_
_atom_site_label
_atom_site_type_symbol
_atom_site_fract_x
_atom_site_fract_y
_atom_site_fract_z
_atom_site_U_iso_or_equiv
_atom_site_adp_type
_atom_site_occupancy
_atom_site_symmetry_multiplicity
_atom_site_calc_flag
_atom_site_refinement_flags
_atom_site_disorder_assembly
_atom_site_disorder_group
Ga Ga 0.19837(3) 0.131339(17) 0.57801(2) 0.03699(9) Uani 1 1 d . . .
Cl1 Cl -0.14626(7) 0.11078(4) 0.58129(5) 0.03842(12) Uani 1 1 d . . .
Cl2 Cl 0.25623(9) 0.18131(4) 0.35700(5) 0.04691(14) Uani 1 1 d . . .
H H 0.358(4) 0.060(2) 0.633(3) 0.049(6) Uiso 1 1 d . . .

loop_
_atom_site_aniso_label
_atom_site_aniso_U_11
_atom_site_aniso_U_22
_atom_site_aniso_U_33
_atom_site_aniso_U_23
_atom_site_aniso_U_13
_atom_site_aniso_U_12
Ga 0.03109(14) 0.04104(15) 0.03907(15) 0.00009(7) 0.00415(11) -0.00895(7)
Cl1 0.0301(2) 0.0376(2) 0.0478(3) -0.00157(17) 0.0041(2) -0.00484(16)
Cl2 0.0606(3) 0.0447(3) 0.0363(2) -0.00734(18) 0.0109(2) -0.0230(2)

loop_
_atom_type_symbol
_atom_type_description
_atom_type_scat_dispersion_real
_atom_type_scat_dispersion_imag
_atom_type_scat_source
Cl Cl 0.1484 0.1585 'International Tables Vol C Tables 4.2.6.8 and 6.1.1.4'
H H 0.0000 0.0000 'International Tables Vol C Tables 4.2.6.8 and 6.1.1.4'
Ga Ga 0.2307 1.6083 'International Tables Vol C Tables 4.2.6.8 and 6.1.1.4'

loop_
_geom_angle_atom_site_label_1
_geom_angle_atom_site_label_2
_geom_angle_atom_site_label_3
_geom_angle
_geom_angle_site_symmetry_1
_geom_angle_site_symmetry_3
_geom_angle_publ_flag
Cl1 Ga Cl2 104.77(2) . . ?
Cl1 Ga Cl2 101.98(2) . 7_556 ?
Cl2 Ga Cl2 89.467(18) . 7_556 ?
Cl1 Ga H 127.3(10) . . ?
Cl2 Ga H 112.3(10) . . ?
Cl2 Ga H 114.1(10) 7_556 . ?
Ga Cl2 Ga 90.533(18) . 7_556 ?

loop_
_geom_bond_atom_site_label_1
_geom_bond_atom_site_label_2
_geom_bond_distance
_geom_bond_site_symmetry_2
_geom_bond_publ_flag
Ga Cl1 2.1538(5) . ?
Ga Cl2 2.3165(5) . ?
Ga Cl2 2.3383(5) 7_556 ?
Ga H 1.39(2) . ?
Cl2 Ga 2.3383(5) 7_556 ?

loop_
_geom_torsion_atom_site_label_1
_geom_torsion_atom_site_label_2
_geom_torsion_atom_site_label_3
_geom_torsion_atom_site_label_4
_geom_torsion
_geom_torsion_site_symmetry_1
_geom_torsion_site_symmetry_2
_geom_torsion_site_symmetry_3
_geom_torsion_site_symmetry_4
_geom_torsion_publ_flag
Cl1 Ga Cl2 Ga 102.25(2) . . . 7_556 ?
Cl2 Ga Cl2 Ga 0.0 7_556 . . 7_556 ?
